data_7244709
loop_
_publ_author_name
'Chahine, Ali'
'Chaffee, Alan L.'
'Knowles, Gregory P.'
'Turner, David Roger'
'Batten, Stuart R.'

_publ_section_title
;
 Highly Connected Framework Materials from Flexible Tetra-Isophthalate
 Ligands
;
_journal_name_full CrystEngComm
_journal_paper_doi 10.1039/D2CE00269H
_journal_year 2022
_chemical_formula_sum 'C42 H36 Cu3 N2 O19'
_chemical_formula_weight 1063.35
_space_group_crystal_system triclinic
_space_group_IT_number 2
_space_group_name_Hall '-P 1'
_space_group_name_H-M_alt 'P -1'
_atom_sites_solution_hydrogens mixed
_audit_creation_method SHELXL-2018/3
_audit_update_record
;
2022-02-10 deposited with the CCDC.	2022-03-30 downloaded from the CCDC.
;
_cell_angle_alpha 101.01(3)
_cell_angle_beta 100.50(3)
_cell_angle_gamma 93.31(3)
_cell_formula_units_Z 2
_cell_length_a 12.275(3)
_cell_length_b 18.185(4)
_cell_length_c 21.541(4)
_cell_measurement_reflns_used 8652
_cell_measurement_temperature 100(2)
_cell_measurement_theta_max 20.600
_cell_measurement_theta_min 0.982
_cell_volume 4619.5(19)
_computing_cell_refinement 'XDS (Kabsch, 1993)'
_computing_data_collection 'AS QEGUI'
_computing_data_reduction 'XDS (Kabsch, 1993)'
_computing_structure_refinement 'SHELXL-2018/3 (Sheldrick, 2018)'
_computing_structure_solution 'SHELXT 2018/2 (Sheldrick, 2018)'
_diffrn_ambient_temperature 100(2)
_diffrn_measured_fraction_theta_full 0.923
_diffrn_measured_fraction_theta_max 0.923
_diffrn_measurement_device_type 'ADSC Quantum 210r'
_diffrn_measurement_method 'Omega Scan'
_diffrn_radiation_monochromator 'Silicon Double Crystal'
_diffrn_radiation_source 'MX1 Beamline Australian Synchrotron'
_diffrn_radiation_type Synchrotron
_diffrn_radiation_wavelength 0.710919
_diffrn_reflns_av_R_equivalents 0.0922
_diffrn_reflns_av_unetI/netI 0.0752
_diffrn_reflns_Laue_measured_fraction_full 0.923
_diffrn_reflns_Laue_measured_fraction_max 0.923
_diffrn_reflns_limit_h_max 12
_diffrn_reflns_limit_h_min -12
_diffrn_reflns_limit_k_max 17
_diffrn_reflns_limit_k_min -17
_diffrn_reflns_limit_l_max 21
_diffrn_reflns_limit_l_min -21
_diffrn_reflns_number 32790
_diffrn_reflns_point_group_measured_fraction_full 0.923
_diffrn_reflns_point_group_measured_fraction_max 0.923
_diffrn_reflns_theta_full 20.600
_diffrn_reflns_theta_max 20.600
_diffrn_reflns_theta_min 0.982
_exptl_absorpt_coefficient_mu 0.723
_exptl_absorpt_correction_type multi-scan
_exptl_absorpt_process_details 'XDS (Kabsch, 1993)'
_exptl_crystal_colour blue
_exptl_crystal_density_diffrn 0.764
_exptl_crystal_description plate
_exptl_crystal_F_000 1082
_exptl_crystal_size_max 0.02
_exptl_crystal_size_mid 0.015
_exptl_crystal_size_min 0.010
_exptl_transmission_factor_max 0.4344
_exptl_transmission_factor_min 0.2571
_refine_diff_density_max 1.979
_refine_diff_density_min -0.835
_refine_diff_density_rms 0.102
_refine_ls_extinction_method none
_refine_ls_goodness_of_fit_ref 1.257
_refine_ls_hydrogen_treatment constr
_refine_ls_matrix_type full
_refine_ls_number_parameters 583
_refine_ls_number_reflns 8652
_refine_ls_number_restraints 5
_refine_ls_restrained_S_all 1.257
_refine_ls_R_factor_all 0.1241
_refine_ls_R_factor_gt 0.1042
_refine_ls_shift/su_max 0.000
_refine_ls_shift/su_mean 0.000
_refine_ls_structure_factor_coef Fsqd
_refine_ls_weighting_details 'w=1/[\s^2^(Fo^2^)+(0.2000P)^2^] where P=(Fo^2^+2Fc^2^)/3'
_refine_ls_weighting_scheme calc
_refine_ls_wR_factor_gt 0.3013
_refine_ls_wR_factor_ref 0.3169
_reflns_Friedel_coverage 0.000
_reflns_number_gt 6265
_reflns_number_total 8652
_reflns_threshold_expression 'I > 2\s(I)'
_cod_data_source_file d2ce00269h2.cif
_cod_data_source_block 7
_cod_depositor_comments
;
The following automatic conversions were performed:

data item '_exptl_absorpt_correction_type' value 'Multi-Scan' was
changed to 'multi-scan' in accordance with the
/home/data/users/saulius/crontab/automatic-downloads/rss-feeds/RSC/lib/dictionaries/cif_core.dic
dictionary named 'cif_core.dic' version 2.4.2 last updated on
2011-04-26.

Automatic conversion script
Id: cif_fix_values 7556 2019-12-06 15:28:31Z antanas 
;
_cod_original_cell_volume 4619.5(17)
_cod_database_code 7244709
_shelx_shelxl_version_number 2018/3
_shelx_space_group_comment
;
The symmetry employed for this shelxl refinement is uniquely defined
by the following loop, which should always be used as a source of
symmetry information in preference to the above space-group names.
They are only intended as comments.
;

loop_
_space_group_symop_operation_xyz
'x, y, z'
'-x, -y, -z'

loop_
_atom_site_label
_atom_site_type_symbol
_atom_site_fract_x
_atom_site_fract_y
_atom_site_fract_z
_atom_site_U_iso_or_equiv
_atom_site_adp_type
_atom_site_occupancy
_atom_site_site_symmetry_order
_atom_site_calc_flag
_atom_site_refinement_flags_posn
_atom_site_refinement_flags_adp
_atom_site_refinement_flags_occupancy
_atom_site_disorder_assembly
_atom_site_disorder_group
Cu1 Cu 1.09438(11) 0.53131(6) 0.53847(5) 0.0598(5) Uani 1 1 d . . . . .
Cu2 Cu 0.49192(14) 0.78893(9) 0.34652(8) 0.0983(6) Uani 1 1 d . . . . .
Cu3 Cu -0.09365(12) 0.01843(7) 0.01741(5) 0.0715(5) Uani 1 1 d . . . . .
O1 O 0.6208(7) 1.1489(5) 0.6837(4) 0.094(2) Uani 1 1 d . . . . .
O2 O 0.5767(9) 1.1269(7) 0.7735(6) 0.143(4) Uani 1 1 d . . . . .
O3 O 0.8650(7) 1.0398(4) 0.9302(3) 0.081(2) Uani 1 1 d . . . . .
O4 O 1.0208(8) 1.0086(4) 0.9011(3) 0.082(2) Uani 1 1 d . . . . .
O5 O 1.0160(7) 0.6221(3) 0.5520(3) 0.0645(18) Uani 1 1 d . . . . .
O6 O 0.8567(6) 0.5702(4) 0.4876(4) 0.073(2) Uani 1 1 d . . . . .
O7 O 0.6040(8) 0.7436(5) 0.3979(4) 0.102(3) Uani 1 1 d . . . . .
O8 O 0.5755(9) 0.8429(6) 0.4653(5) 0.126(3) Uani 1 1 d . . . . .
O9 O 0.3891(8) 0.6688(6) 0.2619(5) 0.118(3) Uani 1 1 d . . . . .
O10 O 0.3781(7) 0.7187(5) 0.3620(4) 0.098(2) Uani 1 1 d . . . . .
O11 O 0.1335(7) 0.5592(4) 0.4613(3) 0.078(2) Uani 1 1 d . . . . .
O12 O -0.0221(7) 0.5071(4) 0.3965(3) 0.0645(18) Uani 1 1 d . . . . .
O13 O -0.0117(9) 0.1168(4) 0.0480(4) 0.087(2) Uani 1 1 d . . . . .
O14 O 0.1484(7) 0.0873(4) 0.0183(3) 0.087(2) Uani 1 1 d . . . . .
O15 O 0.4719(16) 0.2893(11) 0.0859(10) 0.266(9) Uiso 1 1 d D . . . .
O16 O 0.4545(19) 0.4055(11) 0.1274(12) 0.302(11) Uiso 1 1 d D . . . .
O17 O 1.2521(7) 0.5806(4) 0.6041(3) 0.091(2) Uani 1 1 d . . . . .
H17A H 1.261590 0.616777 0.640842 0.137 Uiso 1 1 d R U . . .
H17B H 1.322609 0.569896 0.600673 0.137 Uiso 1 1 d R U . . .
O18 O 0.6083(16) 0.8448(12) 0.3181(11) 0.280(12) Uani 1 1 d . . . . .
H18A H 0.619120 0.826457 0.275106 0.420 Uiso 1 1 d R U . . .
H18B H 0.682256 0.842487 0.339722 0.420 Uiso 1 1 d R U . . .
O19 O -0.2412(9) 0.0514(5) 0.0507(4) 0.117(3) Uani 1 1 d . . . . .
H19A H -0.246691 0.081814 0.086831 0.176 Uiso 1 1 d R U . . .
H19B H -0.310671 0.037234 0.031011 0.176 Uiso 1 1 d R U . . .
N1 N 0.9310(7) 0.9657(4) 0.6138(3) 0.062(2) Uani 1 1 d . . . . .
N2 N 0.0596(9) 0.4727(5) 0.1291(4) 0.086(3) Uani 1 1 d . . . . .
C1 C 0.6464(12) 1.1231(7) 0.7332(5) 0.086(4) Uani 1 1 d . . . . .
C2 C 0.7512(9) 1.0911(5) 0.7485(4) 0.061(3) Uani 1 1 d . . . . .
C3 C 0.7834(9) 1.0729(5) 0.8103(4) 0.066(3) Uani 1 1 d . . . . .
H3 H 0.736596 1.078000 0.839978 0.079 Uiso 1 1 calc R U . . .
C4 C 0.8883(9) 1.0471(5) 0.8244(3) 0.056(3) Uani 1 1 d . . . . .
C5 C 0.9285(11) 1.0280(6) 0.8882(5) 0.065(3) Uani 1 1 d . . . . .
C6 C 0.9507(9) 1.0330(5) 0.7772(4) 0.061(3) Uani 1 1 d . . . . .
H6 H 1.019282 1.014080 0.786476 0.073 Uiso 1 1 calc R U . . .
C7 C 0.9138(10) 1.0463(5) 0.7172(4) 0.061(3) Uani 1 1 d . . . . .
C8 C 0.8131(9) 1.0747(5) 0.7015(4) 0.057(3) Uani 1 1 d . . . . .
H8 H 0.787780 1.082625 0.660127 0.068 Uiso 1 1 calc R U . . .
C9 C 0.9822(9) 1.0312(5) 0.6648(4) 0.065(3) Uani 1 1 d . . . . .
H9A H 0.987986 1.075240 0.645910 0.078 Uiso 1 1 calc R U . . .
H9B H 1.056711 1.021793 0.683644 0.078 Uiso 1 1 calc R U . . .
C10 C 0.9629(10) 0.9660(5) 0.5502(4) 0.062(3) Uani 1 1 d . . . . .
H10 H 0.937151 0.916450 0.522505 0.074 Uiso 1 1 calc R U . . .
C11 C 1.0847(9) 0.9804(6) 0.5509(4) 0.069(3) Uani 1 1 d . . . . .
H11A H 1.125311 0.943766 0.570570 0.083 Uiso 1 1 calc R U . . .
H11B H 1.112444 1.030164 0.576280 0.083 Uiso 1 1 calc R U . . .
C12 C 1.1030(9) 0.9747(6) 0.4810(4) 0.067(3) Uani 1 1 d . . . . .
H12A H 1.077345 0.924463 0.455993 0.081 Uiso 1 1 calc R U . . .
H12B H 1.181731 0.984003 0.481291 0.081 Uiso 1 1 calc R U . . .
C13 C 0.9502(9) 0.8952(5) 0.6362(4) 0.069(3) Uani 1 1 d . . . . .
H13A H 0.931167 0.899344 0.678444 0.082 Uiso 1 1 calc R U . . .
H13B H 1.028597 0.887696 0.640585 0.082 Uiso 1 1 calc R U . . .
C14 C 0.8815(9) 0.8268(5) 0.5900(4) 0.057(3) Uani 1 1 d . . . . .
C15 C 0.9253(9) 0.7601(5) 0.5786(4) 0.054(2) Uani 1 1 d . . . . .
H15 H 0.996976 0.756135 0.600093 0.064 Uiso 1 1 calc R U . . .
C16 C 0.8675(10) 0.6984(6) 0.5365(5) 0.069(3) Uani 1 1 d . . . . .
C17 C 0.9164(11) 0.6247(5) 0.5249(5) 0.059(3) Uani 1 1 d . . . . .
C18 C 0.7639(10) 0.7059(7) 0.4970(5) 0.085(3) Uani 1 1 d . . . . .
H18 H 0.724490 0.664880 0.467266 0.101 Uiso 1 1 calc R U . . .
C19 C 0.7237(9) 0.7752(7) 0.5041(6) 0.078(3) Uani 1 1 d . . . . .
C20 C 0.6277(12) 0.7886(9) 0.4515(10) 0.121(5) Uani 1 1 d . . . . .
C21 C 0.7779(10) 0.8350(6) 0.5528(6) 0.082(3) Uani 1 1 d . . . . .
H21 H 0.745631 0.880093 0.560476 0.098 Uiso 1 1 calc R U . . .
C22 C 0.3430(12) 0.6695(7) 0.3100(6) 0.084(4) Uani 1 1 d . . . . .
C23 C 0.2398(11) 0.6223(6) 0.3038(4) 0.074(3) Uani 1 1 d . . . . .
C24 C 0.2067(10) 0.6057(6) 0.3571(5) 0.070(3) Uani 1 1 d . . . . .
H24 H 0.250350 0.624088 0.397783 0.084 Uiso 1 1 calc R U . . .
C25 C 0.1076(11) 0.5613(6) 0.3504(4) 0.069(3) Uani 1 1 d . . . . .
C26 C 0.0679(10) 0.5386(5) 0.4062(4) 0.049(2) Uani 1 1 d . . . . .
C27 C 0.0367(10) 0.5358(5) 0.2875(4) 0.064(3) Uani 1 1 d . . . . .
H27 H -0.032458 0.509166 0.282204 0.077 Uiso 1 1 calc R U . . .
C28 C 0.0777(14) 0.5533(7) 0.2350(4) 0.089(4) Uani 1 1 d . . . . .
C29 C 0.1785(12) 0.5922(6) 0.2419(5) 0.070(3) Uani 1 1 d . . . . .
H29 H 0.206357 0.598799 0.205725 0.085 Uiso 1 1 calc R U . . .
C30 C 0.0018(12) 0.5275(6) 0.1653(5) 0.086(4) Uani 1 1 d . . . . .
H30A H -0.070445 0.505266 0.168067 0.104 Uiso 1 1 calc R U . . .
H30B H -0.008955 0.570193 0.144612 0.104 Uiso 1 1 calc R U . . .
C31 C 0.0339(10) 0.4689(6) 0.0576(4) 0.069(3) Uani 1 1 d . . . . .
H31 H 0.063313 0.423440 0.037113 0.083 Uiso 1 1 calc R U . . .
C32 C -0.0885(12) 0.4639(6) 0.0277(5) 0.082(4) Uani 1 1 d . . . . .
H32A H -0.126863 0.418574 0.034016 0.098 Uiso 1 1 calc R U . . .
H32B H -0.121749 0.506980 0.047916 0.098 Uiso 1 1 calc R U . . .
C33 C -0.0989(10) 0.4625(6) -0.0431(4) 0.075(3) Uani 1 1 d . . . . .
H33A H -0.176940 0.461256 -0.062456 0.091 Uiso 1 1 calc R U . . .
H33B H -0.071546 0.416683 -0.063212 0.091 Uiso 1 1 calc R U . . .
C34 C 0.0348(12) 0.3988(5) 0.1451(5) 0.089(4) Uani 1 1 d . . . . .
H34A H -0.042366 0.380494 0.126891 0.107 Uiso 1 1 calc R U . . .
H34B H 0.046098 0.404147 0.191512 0.107 Uiso 1 1 calc R U . . .
C35 C 0.1112(14) 0.3422(6) 0.1178(5) 0.080(4) Uani 1 1 d . . . . .
C36 C 0.1371(14) 0.2165(6) 0.0700(5) 0.086(4) Uani 1 1 d D . . . .
C37 C 0.2451(18) 0.2334(8) 0.0739(8) 0.126(6) Uani 1 1 d . . . . .
H37 H 0.289460 0.196065 0.060540 0.152 Uiso 1 1 calc R U . . .
C38 C 0.2910(14) 0.3063(14) 0.0977(12) 0.169(8) Uani 1 1 d D . . . .
C39 C 0.222(2) 0.3579(10) 0.1188(9) 0.134(6) Uani 1 1 d . . . . .
H39 H 0.252686 0.407290 0.135024 0.160 Uiso 1 1 calc R U . . .
C41 C 0.0898(15) 0.1341(6) 0.0438(5) 0.083(4) Uani 1 1 d D . . . .
C42 C 0.0679(13) 0.2682(7) 0.0923(5) 0.086(4) Uani 1 1 d . . . . .
H42 H -0.006745 0.253640 0.090264 0.103 Uiso 1 1 calc R U . . .
C81 C 0.4109(18) 0.3392(10) 0.1039(10) 0.35(2) Uiso 1 1 d D . . . .

loop_
_atom_site_aniso_label
_atom_site_aniso_U_11
_atom_site_aniso_U_22
_atom_site_aniso_U_33
_atom_site_aniso_U_23
_atom_site_aniso_U_13
_atom_site_aniso_U_12
Cu1 0.1054(10) 0.0383(8) 0.0404(7) 0.0125(5) 0.0165(6) 0.0248(6)
Cu2 0.1115(13) 0.0889(13) 0.0939(11) 0.0290(9) 0.0026(9) 0.0257(9)
Cu3 0.1314(12) 0.0580(9) 0.0310(7) 0.0147(6) 0.0183(6) 0.0311(8)
O1 0.102(6) 0.122(7) 0.065(5) 0.037(5) 0.016(4) 0.026(5)
O2 0.132(9) 0.172(11) 0.140(9) 0.064(8) 0.010(7) 0.084(8)
O3 0.115(6) 0.088(6) 0.045(4) 0.027(4) 0.006(4) 0.043(4)
O4 0.140(7) 0.086(6) 0.026(3) 0.017(3) 0.011(4) 0.055(5)
O5 0.090(6) 0.038(4) 0.061(4) -0.004(3) 0.012(4) 0.027(4)
O6 0.095(5) 0.033(5) 0.087(5) 0.013(4) 0.000(4) 0.025(4)
O7 0.133(8) 0.064(6) 0.097(6) -0.004(5) 0.003(5) 0.034(5)
O8 0.132(8) 0.115(8) 0.118(7) 0.004(6) -0.002(6) 0.053(7)
O9 0.139(8) 0.124(8) 0.084(6) 0.027(5) 0.006(6) -0.015(6)
O10 0.113(7) 0.103(7) 0.079(6) 0.025(5) 0.015(5) 0.002(5)
O11 0.134(7) 0.058(5) 0.043(4) 0.018(3) 0.017(4) 0.004(4)
O12 0.102(6) 0.056(5) 0.038(3) 0.013(3) 0.016(4) 0.010(4)
O13 0.126(7) 0.048(5) 0.088(6) 0.004(4) 0.025(5) 0.027(5)
O14 0.138(7) 0.054(5) 0.067(5) 0.007(4) 0.017(5) 0.017(5)
O17 0.128(7) 0.075(6) 0.059(4) -0.010(4) 0.012(4) 0.001(5)
O18 0.235(17) 0.37(3) 0.33(2) 0.29(2) 0.042(16) 0.051(16)
O19 0.181(9) 0.128(8) 0.061(5) 0.016(5) 0.057(5) 0.068(7)
N1 0.113(7) 0.038(5) 0.043(4) 0.022(4) 0.017(4) 0.019(4)
N2 0.150(9) 0.064(7) 0.043(5) 0.012(4) 0.019(5) 0.002(6)
C1 0.127(11) 0.095(9) 0.036(6) 0.013(6) 0.019(7) 0.015(8)
C2 0.095(8) 0.041(6) 0.044(6) 0.005(4) 0.000(5) 0.023(5)
C3 0.099(8) 0.053(7) 0.045(6) 0.007(4) 0.007(5) 0.033(6)
C4 0.115(9) 0.040(6) 0.012(5) 0.009(4) 0.005(5) 0.015(5)
C5 0.104(9) 0.063(8) 0.037(6) 0.012(5) 0.026(6) 0.028(6)
C6 0.116(9) 0.045(6) 0.020(5) 0.010(4) 0.003(5) 0.016(5)
C7 0.133(10) 0.036(6) 0.020(5) 0.002(4) 0.028(5) 0.008(6)
C8 0.096(8) 0.065(7) 0.012(4) 0.008(4) 0.010(5) 0.035(6)
C9 0.105(8) 0.034(6) 0.051(6) 0.007(4) 0.006(5) 0.013(5)
C10 0.115(10) 0.040(6) 0.035(5) 0.013(4) 0.014(5) 0.027(5)
C11 0.081(8) 0.088(8) 0.038(5) 0.022(5) -0.001(5) 0.026(6)
C12 0.074(7) 0.067(8) 0.058(6) 0.010(5) 0.004(5) 0.025(6)
C13 0.104(8) 0.063(7) 0.046(5) 0.020(5) 0.019(5) 0.030(6)
C14 0.088(8) 0.027(7) 0.057(6) 0.017(5) 0.009(5) 0.000(5)
C15 0.090(7) 0.042(7) 0.029(5) -0.001(4) 0.015(4) 0.021(5)
C16 0.101(9) 0.074(9) 0.047(6) 0.025(6) 0.033(6) 0.043(7)
C17 0.098(9) 0.033(7) 0.053(6) 0.017(5) 0.025(6) 0.012(6)
C18 0.097(9) 0.095(10) 0.065(7) 0.021(6) 0.011(6) 0.040(7)
C19 0.072(7) 0.069(9) 0.091(8) 0.019(7) -0.001(6) 0.040(7)
C20 0.103(11) 0.094(12) 0.179(17) 0.043(11) 0.025(11) 0.075(10)
C21 0.095(9) 0.033(8) 0.113(9) 0.011(6) 0.007(7) 0.017(6)
C22 0.128(12) 0.085(10) 0.046(7) 0.023(7) 0.023(7) 0.020(8)
C23 0.114(10) 0.076(8) 0.037(6) 0.027(5) 0.016(6) 0.010(7)
C24 0.086(8) 0.076(8) 0.045(6) 0.004(5) 0.013(5) 0.010(7)
C25 0.135(11) 0.044(7) 0.033(6) 0.011(4) 0.018(6) 0.032(7)
C26 0.079(8) 0.024(6) 0.046(7) 0.008(4) 0.018(6) -0.005(5)
C27 0.115(9) 0.043(6) 0.036(6) 0.005(4) 0.019(5) 0.011(5)
C28 0.170(14) 0.080(9) 0.028(6) 0.018(5) 0.027(7) 0.060(9)
C29 0.121(10) 0.039(7) 0.057(7) 0.014(5) 0.032(7) 0.004(6)
C30 0.165(12) 0.032(7) 0.057(7) 0.000(5) 0.020(7) 0.003(6)
C31 0.114(10) 0.057(7) 0.041(6) 0.013(5) 0.027(6) 0.009(6)
C32 0.156(13) 0.042(7) 0.051(6) 0.011(5) 0.029(7) 0.008(7)
C33 0.127(10) 0.058(8) 0.041(6) 0.007(5) 0.021(6) 0.001(6)
C34 0.188(13) 0.037(7) 0.046(6) 0.013(5) 0.027(7) 0.013(7)
C35 0.164(14) 0.013(8) 0.057(6) 0.009(5) 0.003(7) 0.003(7)
C36 0.130(12) 0.057(10) 0.062(7) 0.019(6) 0.000(7) -0.019(9)
C37 0.158(17) 0.041(10) 0.170(15) 0.037(9) -0.002(12) -0.014(9)
C38 0.084(12) 0.14(2) 0.26(3) 0.030(17) 0.000(13) -0.018(13)
C39 0.152(17) 0.077(12) 0.156(15) -0.017(9) 0.033(12) 0.010(12)
C41 0.150(13) 0.057(9) 0.039(6) 0.013(5) 0.002(7) 0.035(9)
C42 0.164(12) 0.064(10) 0.037(5) 0.025(6) 0.014(6) 0.033(9)

loop_
_atom_type_symbol
_atom_type_description
_atom_type_scat_dispersion_real
_atom_type_scat_dispersion_imag
_atom_type_scat_source
C C 0.0033 0.0016 'International Tables Vol C Tables 4.2.6.8 and 6.1.1.4'
H H 0.0000 0.0000 'International Tables Vol C Tables 4.2.6.8 and 6.1.1.4'
Cu Cu 0.3201 1.2651 'International Tables Vol C Tables 4.2.6.8 and 6.1.1.4'
N N 0.0061 0.0033 'International Tables Vol C Tables 4.2.6.8 and 6.1.1.4'
O O 0.0106 0.0060 'International Tables Vol C Tables 4.2.6.8 and 6.1.1.4'

loop_
_geom_angle_atom_site_label_1
_geom_angle_atom_site_label_2
_geom_angle_atom_site_label_3
_geom_angle
_geom_angle_site_symmetry_1
_geom_angle_site_symmetry_3
_geom_angle_publ_flag
O5 Cu1 O11 89.2(3) . 1_655 ?
O5 Cu1 O6 167.7(3) . 2_766 ?
O11 Cu1 O6 89.7(3) 1_655 2_766 ?
O5 Cu1 O12 89.3(3) . 2_666 ?
O11 Cu1 O12 166.9(3) 1_655 2_666 ?
O6 Cu1 O12 89.0(3) 2_766 2_666 ?
O5 Cu1 O17 96.0(3) . . ?
O11 Cu1 O17 95.8(3) 1_655 . ?
O6 Cu1 O17 96.2(3) 2_766 . ?
O12 Cu1 O17 97.3(3) 2_666 . ?
O5 Cu1 Cu1 85.1(2) . 2_766 ?
O11 Cu1 Cu1 85.5(2) 1_655 2_766 ?
O6 Cu1 Cu1 82.6(2) 2_766 2_766 ?
O12 Cu1 Cu1 81.4(2) 2_666 2_766 ?
O17 Cu1 Cu1 178.3(2) . 2_766 ?
O7 Cu2 O1 165.2(4) . 2_676 ?
O7 Cu2 O10 89.2(4) . . ?
O1 Cu2 O10 90.8(4) 2_676 . ?
O7 Cu2 O18 90.1(6) . . ?
O1 Cu2 O18 92.6(5) 2_676 . ?
O10 Cu2 O18 169.7(8) . . ?
O13 Cu3 O14 168.5(4) . 2 ?
O13 Cu3 O3 90.4(3) . 1_444 ?
O14 Cu3 O3 89.0(3) 2 1_444 ?
O13 Cu3 O4 87.8(3) . 2_666 ?
O14 Cu3 O4 90.2(3) 2 2_666 ?
O3 Cu3 O4 167.3(3) 1_444 2_666 ?
O13 Cu3 O19 95.0(4) . . ?
O14 Cu3 O19 96.5(4) 2 . ?
O3 Cu3 O19 97.2(3) 1_444 . ?
O4 Cu3 O19 95.5(3) 2_666 . ?
O13 Cu3 Cu3 83.0(3) . 2 ?
O14 Cu3 Cu3 85.5(3) 2 2 ?
O3 Cu3 Cu3 85.1(2) 1_444 2 ?
O4 Cu3 Cu3 82.2(3) 2_666 2 ?
O19 Cu3 Cu3 176.9(3) . 2 ?
C1 O1 Cu2 135.0(9) . 2_676 ?
C5 O3 Cu3 122.5(7) . 1_666 ?
C5 O4 Cu3 127.7(7) . 2_666 ?
C17 O5 Cu1 123.0(6) . . ?
C17 O6 Cu1 125.0(7) . 2_766 ?
C20 O7 Cu2 104.6(8) . . ?
C22 O10 Cu2 108.5(8) . . ?
C26 O11 Cu1 120.7(7) . 1_455 ?
C26 O12 Cu1 126.1(6) . 2_666 ?
C41 O13 Cu3 125.9(7) . . ?
C41 O14 Cu3 122.7(9) . 2 ?
Cu1 O17 H17A 127.8 . . ?
Cu1 O17 H17B 128.1 . . ?
H17A O17 H17B 104.1 . . ?
Cu2 O18 H18A 116.4 . . ?
Cu2 O18 H18B 115.7 . . ?
H18A O18 H18B 97.3 . . ?
Cu3 O19 H19A 128.4 . . ?
Cu3 O19 H19B 127.3 . . ?
H19A O19 H19B 104.2 . . ?
C13 N1 C9 110.5(7) . . ?
C13 N1 C10 113.1(7) . . ?
C9 N1 C10 113.9(7) . . ?
C30 N2 C34 108.3(9) . . ?
C30 N2 C31 113.9(9) . . ?
C34 N2 C31 111.7(8) . . ?
O1 C1 O2 118.4(13) . . ?
O1 C1 C2 121.9(11) . . ?
O2 C1 C2 119.7(10) . . ?
C8 C2 C3 121.7(9) . . ?
C8 C2 C1 118.9(8) . . ?
C3 C2 C1 119.2(10) . . ?
C4 C3 C2 117.1(9) . . ?
C4 C3 H3 121.4 . . ?
C2 C3 H3 121.4 . . ?
C6 C4 C3 119.9(8) . . ?
C6 C4 C5 119.5(10) . . ?
C3 C4 C5 120.3(9) . . ?
O4 C5 O3 122.4(9) . . ?
O4 C5 C4 120.1(10) . . ?
O3 C5 C4 117.2(11) . . ?
C7 C6 C4 121.1(10) . . ?
C7 C6 H6 119.5 . . ?
C4 C6 H6 119.5 . . ?
C6 C7 C8 121.4(9) . . ?
C6 C7 C9 121.6(10) . . ?
C8 C7 C9 117.0(8) . . ?
C2 C8 C7 118.3(8) . . ?
C2 C8 H8 120.8 . . ?
C7 C8 H8 120.8 . . ?
N1 C9 C7 111.2(8) . . ?
N1 C9 H9A 109.4 . . ?
C7 C9 H9A 109.4 . . ?
N1 C9 H9B 109.4 . . ?
C7 C9 H9B 109.4 . . ?
H9A C9 H9B 108.0 . . ?
N1 C10 C11 116.5(8) . . ?
N1 C10 C12 107.8(8) . 2_776 ?
C11 C10 C12 110.0(8) . 2_776 ?
N1 C10 H10 107.4 . . ?
C11 C10 H10 107.4 . . ?
C12 C10 H10 107.4 2_776 . ?
C10 C11 C12 109.5(8) . . ?
C10 C11 H11A 109.8 . . ?
C12 C11 H11A 109.8 . . ?
C10 C11 H11B 109.8 . . ?
C12 C11 H11B 109.8 . . ?
H11A C11 H11B 108.2 . . ?
C11 C12 C10 109.3(8) . 2_776 ?
C11 C12 H12A 109.8 . . ?
C10 C12 H12A 109.8 2_776 . ?
C11 C12 H12B 109.8 . . ?
C10 C12 H12B 109.8 2_776 . ?
H12A C12 H12B 108.3 . . ?
N1 C13 C14 112.4(8) . . ?
N1 C13 H13A 109.1 . . ?
C14 C13 H13A 109.1 . . ?
N1 C13 H13B 109.1 . . ?
C14 C13 H13B 109.1 . . ?
H13A C13 H13B 107.9 . . ?
C15 C14 C21 118.9(9) . . ?
C15 C14 C13 120.4(9) . . ?
C21 C14 C13 120.2(8) . . ?
C14 C15 C16 122.0(9) . . ?
C14 C15 H15 119.0 . . ?
C16 C15 H15 119.0 . . ?
C15 C16 C18 119.7(9) . . ?
C15 C16 C17 121.5(10) . . ?
C18 C16 C17 118.4(11) . . ?
O6 C17 O5 124.3(9) . . ?
O6 C17 C16 117.7(11) . . ?
O5 C17 C16 117.9(10) . . ?
C19 C18 C16 118.3(11) . . ?
C19 C18 H18 120.9 . . ?
C16 C18 H18 120.9 . . ?
C18 C19 C21 120.7(10) . . ?
C18 C19 C20 118.4(11) . . ?
C21 C19 C20 120.3(10) . . ?
O8 C20 O7 122.8(14) . . ?
O8 C20 C19 117.2(16) . . ?
O7 C20 C19 119.9(11) . . ?
C19 C21 C14 119.6(9) . . ?
C19 C21 H21 120.2 . . ?
C14 C21 H21 120.2 . . ?
O9 C22 O10 120.1(13) . . ?
O9 C22 C23 120.4(11) . . ?
O10 C22 C23 118.9(11) . . ?
C24 C23 C29 121.1(12) . . ?
C24 C23 C22 120.6(10) . . ?
C29 C23 C22 118.3(9) . . ?
C23 C24 C25 119.9(10) . . ?
C23 C24 H24 120.0 . . ?
C25 C24 H24 120.0 . . ?
C24 C25 C27 120.2(9) . . ?
C24 C25 C26 123.0(9) . . ?
C27 C25 C26 116.9(11) . . ?
O12 C26 O11 126.1(8) . . ?
O12 C26 C25 117.7(10) . . ?
O11 C26 C25 116.1(10) . . ?
C28 C27 C25 116.5(11) . . ?
C28 C27 H27 121.7 . . ?
C25 C27 H27 121.7 . . ?
C29 C28 C27 122.5(10) . . ?
C29 C28 C30 119.3(10) . . ?
C27 C28 C30 118.2(13) . . ?
C28 C29 C23 119.3(10) . . ?
C28 C29 H29 120.4 . . ?
C23 C29 H29 120.4 . . ?
N2 C30 C28 106.5(10) . . ?
N2 C30 H30A 110.4 . . ?
C28 C30 H30A 110.4 . . ?
N2 C30 H30B 110.4 . . ?
C28 C30 H30B 110.4 . . ?
H30A C30 H30B 108.6 . . ?
N2 C31 C32 115.3(9) . . ?
N2 C31 C33 108.4(8) . 2_565 ?
C32 C31 C33 110.9(9) . 2_565 ?
N2 C31 H31 107.3 . . ?
C32 C31 H31 107.3 . . ?
C33 C31 H31 107.3 2_565 . ?
C33 C32 C31 108.2(10) . . ?
C33 C32 H32A 110.1 . . ?
C31 C32 H32A 110.1 . . ?
C33 C32 H32B 110.1 . . ?
C31 C32 H32B 110.1 . . ?
H32A C32 H32B 108.4 . . ?
C32 C33 C31 113.4(8) . 2_565 ?
C32 C33 H33A 108.9 . . ?
C31 C33 H33A 108.9 2_565 . ?
C32 C33 H33B 108.9 . . ?
C31 C33 H33B 108.9 2_565 . ?
H33A C33 H33B 107.7 . . ?
N2 C34 C35 110.0(10) . . ?
N2 C34 H34A 109.7 . . ?
C35 C34 H34A 109.7 . . ?
N2 C34 H34B 109.7 . . ?
C35 C34 H34B 109.7 . . ?
H34A C34 H34B 108.2 . . ?
C39 C35 C42 116.0(13) . . ?
C39 C35 C34 125.1(12) . . ?
C42 C35 C34 118.8(14) . . ?
C37 C36 C42 123.1(13) . . ?
C37 C36 C41 117.8(15) . . ?
C42 C36 C41 119.0(15) . . ?
C36 C37 C38 119.7(17) . . ?
C36 C37 H37 120.2 . . ?
C38 C37 H37 120.2 . . ?
C39 C38 C37 117.2(17) . . ?
C39 C38 C81 114(2) . . ?
C37 C38 C81 129(2) . . ?
C35 C39 C38 124.9(17) . . ?
C35 C39 H39 117.5 . . ?
C38 C39 H39 117.5 . . ?
O14 C41 O13 122.9(11) . . ?
O14 C41 C36 120.1(15) . . ?
O13 C41 C36 116.9(13) . . ?
C36 C42 C35 119.1(14) . . ?
C36 C42 H42 120.4 . . ?
C35 C42 H42 120.4 . . ?
O16 C81 O15 119(2) . . ?
O16 C81 C38 129(2) . . ?
O15 C81 C38 111.6(19) . . ?

loop_
_geom_bond_atom_site_label_1
_geom_bond_atom_site_label_2
_geom_bond_distance
_geom_bond_site_symmetry_2
_geom_bond_publ_flag
Cu1 O5 1.960(6) . ?
Cu1 O11 1.960(6) 1_655 ?
Cu1 O6 1.984(7) 2_766 ?
Cu1 O12 1.998(7) 2_666 ?
Cu1 O17 2.207(8) . ?
Cu1 Cu1 2.643(3) 2_766 ?
Cu2 O7 1.929(9) . ?
Cu2 O1 1.937(8) 2_676 ?
Cu2 O10 1.954(9) . ?
Cu2 O18 1.958(16) . ?
Cu3 O13 1.936(9) . ?
Cu3 O14 1.959(8) 2 ?
Cu3 O3 1.973(6) 1_444 ?
Cu3 O4 1.983(6) 2_666 ?
Cu3 O19 2.142(9) . ?
Cu3 Cu3 2.629(3) 2 ?
O1 C1 1.242(12) . ?
O2 C1 1.320(15) . ?
O3 C5 1.294(12) . ?
O4 C5 1.206(12) . ?
O5 C17 1.263(12) . ?
O6 C17 1.250(12) . ?
O7 C20 1.256(19) . ?
O8 C20 1.227(15) . ?
O9 C22 1.267(14) . ?
O10 C22 1.280(14) . ?
O11 C26 1.281(12) . ?
O12 C26 1.178(10) . ?
O13 C41 1.291(15) . ?
O14 C41 1.257(15) . ?
O15 C81 1.2601(11) . ?
O16 C81 1.2601(12) . ?
O17 H17A 0.9112 . ?
O17 H17B 0.9108 . ?
O18 H18A 0.9586 . ?
O18 H18B 0.9485 . ?
O19 H19A 0.8804 . ?
O19 H19B 0.8800 . ?
N1 C13 1.470(11) . ?
N1 C9 1.476(12) . ?
N1 C10 1.493(11) . ?
N2 C30 1.446(15) . ?
N2 C34 1.477(13) . ?
N2 C31 1.502(12) . ?
C1 C2 1.451(16) . ?
C2 C8 1.372(13) . ?
C2 C3 1.424(13) . ?
C3 C4 1.397(14) . ?
C3 H3 0.9300 . ?
C4 C6 1.376(14) . ?
C4 C5 1.487(13) . ?
C6 C7 1.362(12) . ?
C6 H6 0.9300 . ?
C7 C8 1.377(13) . ?
C7 C9 1.519(14) . ?
C8 H8 0.9300 . ?
C9 H9A 0.9700 . ?
C9 H9B 0.9700 . ?
C10 C11 1.500(14) . ?
C10 C12 1.565(13) 2_776 ?
C10 H10 0.9800 . ?
C11 C12 1.547(13) . ?
C11 H11A 0.9700 . ?
C11 H11B 0.9700 . ?
C12 H12A 0.9700 . ?
C12 H12B 0.9700 . ?
C13 C14 1.533(14) . ?
C13 H13A 0.9700 . ?
C13 H13B 0.9700 . ?
C14 C15 1.352(13) . ?
C14 C21 1.407(14) . ?
C15 C16 1.368(14) . ?
C15 H15 0.9300 . ?
C16 C18 1.424(15) . ?
C16 C17 1.496(14) . ?
C18 C19 1.370(15) . ?
C18 H18 0.9300 . ?
C19 C21 1.397(15) . ?
C19 C20 1.545(18) . ?
C21 H21 0.9300 . ?
C22 C23 1.459(17) . ?
C23 C24 1.365(14) . ?
C23 C29 1.397(15) . ?
C24 C25 1.389(15) . ?
C24 H24 0.9300 . ?
C25 C27 1.446(15) . ?
C25 C26 1.495(14) . ?
C27 C28 1.399(15) . ?
C27 H27 0.9300 . ?
C28 C29 1.359(17) . ?
C28 C30 1.586(17) . ?
C29 H29 0.9300 . ?
C30 H30A 0.9700 . ?
C30 H30B 0.9700 . ?
C31 C32 1.513(16) . ?
C31 C33 1.555(14) 2_565 ?
C31 H31 0.9800 . ?
C32 C33 1.503(13) . ?
C32 H32A 0.9700 . ?
C32 H32B 0.9700 . ?
C33 H33A 0.9700 . ?
C33 H33B 0.9700 . ?
C34 C35 1.539(18) . ?
C34 H34A 0.9700 . ?
C34 H34B 0.9700 . ?
C35 C39 1.37(2) . ?
C35 C42 1.386(15) . ?
C36 C37 1.33(2) . ?
C36 C42 1.380(18) . ?
C36 C41 1.535(14) . ?
C37 C38 1.37(2) . ?
C37 H37 0.9300 . ?
C38 C39 1.37(3) . ?
C38 C81 1.529(17) . ?
C39 H39 0.9300 . ?
C42 H42 0.9300 . ?

loop_
_geom_torsion_atom_site_label_1
_geom_torsion_atom_site_label_2
_geom_torsion_atom_site_label_3
_geom_torsion_atom_site_label_4
_geom_torsion
_geom_torsion_site_symmetry_1
_geom_torsion_site_symmetry_2
_geom_torsion_site_symmetry_3
_geom_torsion_site_symmetry_4
_geom_torsion_publ_flag
Cu2 O1 C1 O2 12.1(19) 2_676 . . . ?
Cu2 O1 C1 C2 -166.4(8) 2_676 . . . ?
O1 C1 C2 C8 -13.5(17) . . . . ?
O2 C1 C2 C8 168.1(11) . . . . ?
O1 C1 C2 C3 170.6(10) . . . . ?
O2 C1 C2 C3 -7.8(17) . . . . ?
C8 C2 C3 C4 8.5(14) . . . . ?
C1 C2 C3 C4 -175.7(10) . . . . ?
C2 C3 C4 C6 -6.6(14) . . . . ?
C2 C3 C4 C5 179.2(8) . . . . ?
Cu3 O4 C5 O3 5.7(16) 2_666 . . . ?
Cu3 O4 C5 C4 179.2(6) 2_666 . . . ?
Cu3 O3 C5 O4 -5.8(15) 1_666 . . . ?
Cu3 O3 C5 C4 -179.4(6) 1_666 . . . ?
C6 C4 C5 O4 8.7(14) . . . . ?
C3 C4 C5 O4 -177.1(10) . . . . ?
C6 C4 C5 O3 -177.5(9) . . . . ?
C3 C4 C5 O3 -3.3(14) . . . . ?
C3 C4 C6 C7 2.4(14) . . . . ?
C5 C4 C6 C7 176.6(8) . . . . ?
C4 C6 C7 C8 0.4(14) . . . . ?
C4 C6 C7 C9 179.8(9) . . . . ?
C3 C2 C8 C7 -5.9(15) . . . . ?
C1 C2 C8 C7 178.2(10) . . . . ?
C6 C7 C8 C2 1.4(15) . . . . ?
C9 C7 C8 C2 -178.0(8) . . . . ?
C13 N1 C9 C7 -75.5(10) . . . . ?
C10 N1 C9 C7 156.0(8) . . . . ?
C6 C7 C9 N1 109.5(10) . . . . ?
C8 C7 C9 N1 -71.2(10) . . . . ?
C13 N1 C10 C11 -78.4(10) . . . . ?
C9 N1 C10 C11 48.7(10) . . . . ?
C13 N1 C10 C12 157.4(9) . . . 2_776 ?
C9 N1 C10 C12 -75.4(11) . . . 2_776 ?
N1 C10 C11 C12 177.1(8) . . . . ?
C12 C10 C11 C12 -59.8(11) 2_776 . . . ?
C10 C11 C12 C10 59.4(12) . . . 2_776 ?
C9 N1 C13 C14 169.7(8) . . . . ?
C10 N1 C13 C14 -61.4(11) . . . . ?
N1 C13 C14 C15 142.0(9) . . . . ?
N1 C13 C14 C21 -29.8(13) . . . . ?
C21 C14 C15 C16 -6.4(14) . . . . ?
C13 C14 C15 C16 -178.3(8) . . . . ?
C14 C15 C16 C18 8.1(14) . . . . ?
C14 C15 C16 C17 -179.2(8) . . . . ?
Cu1 O6 C17 O5 -1.3(13) 2_766 . . . ?
Cu1 O6 C17 C16 176.7(6) 2_766 . . . ?
Cu1 O5 C17 O6 1.1(13) . . . . ?
Cu1 O5 C17 C16 -176.9(6) . . . . ?
C15 C16 C17 O6 177.2(8) . . . . ?
C18 C16 C17 O6 -10.0(13) . . . . ?
C15 C16 C17 O5 -4.6(13) . . . . ?
C18 C16 C17 O5 168.2(9) . . . . ?
C15 C16 C18 C19 -1.8(15) . . . . ?
C17 C16 C18 C19 -174.8(10) . . . . ?
C16 C18 C19 C21 -5.8(17) . . . . ?
C16 C18 C19 C20 165.5(11) . . . . ?
Cu2 O7 C20 O8 8(2) . . . . ?
Cu2 O7 C20 C19 -174.3(11) . . . . ?
C18 C19 C20 O8 163.0(14) . . . . ?
C21 C19 C20 O8 -26(2) . . . . ?
C18 C19 C20 O7 -15(2) . . . . ?
C21 C19 C20 O7 156.5(14) . . . . ?
C18 C19 C21 C14 7.5(18) . . . . ?
C20 C19 C21 C14 -163.7(12) . . . . ?
C15 C14 C21 C19 -1.4(16) . . . . ?
C13 C14 C21 C19 170.6(10) . . . . ?
Cu2 O10 C22 O9 5.8(14) . . . . ?
Cu2 O10 C22 C23 -165.0(8) . . . . ?
O9 C22 C23 C24 161.0(11) . . . . ?
O10 C22 C23 C24 -28.3(17) . . . . ?
O9 C22 C23 C29 -16.5(17) . . . . ?
O10 C22 C23 C29 154.3(11) . . . . ?
C29 C23 C24 C25 -3.3(17) . . . . ?
C22 C23 C24 C25 179.4(10) . . . . ?
C23 C24 C25 C27 -3.2(16) . . . . ?
C23 C24 C25 C26 177.9(9) . . . . ?
Cu1 O12 C26 O11 -5.4(15) 2_666 . . . ?
Cu1 O12 C26 C25 178.6(5) 2_666 . . . ?
Cu1 O11 C26 O12 5.6(14) 1_455 . . . ?
Cu1 O11 C26 C25 -178.3(6) 1_455 . . . ?
C24 C25 C26 O12 172.8(10) . . . . ?
C27 C25 C26 O12 -6.1(13) . . . . ?
C24 C25 C26 O11 -3.6(14) . . . . ?
C27 C25 C26 O11 177.5(8) . . . . ?
C24 C25 C27 C28 4.8(14) . . . . ?
C26 C25 C27 C28 -176.2(8) . . . . ?
C25 C27 C28 C29 -0.1(15) . . . . ?
C25 C27 C28 C30 -179.1(9) . . . . ?
C27 C28 C29 C23 -6.2(18) . . . . ?
C30 C28 C29 C23 172.8(9) . . . . ?
C24 C23 C29 C28 8.0(18) . . . . ?
C22 C23 C29 C28 -174.6(10) . . . . ?
C34 N2 C30 C28 82.7(12) . . . . ?
C31 N2 C30 C28 -152.3(10) . . . . ?
C29 C28 C30 N2 66.2(14) . . . . ?
C27 C28 C30 N2 -114.7(10) . . . . ?
C30 N2 C31 C32 -48.3(12) . . . . ?
C34 N2 C31 C32 74.8(12) . . . . ?
C30 N2 C31 C33 76.7(12) . . . 2_565 ?
C34 N2 C31 C33 -160.2(10) . . . 2_565 ?
N2 C31 C32 C33 178.6(8) . . . . ?
C33 C31 C32 C33 54.9(11) 2_565 . . . ?
C31 C32 C33 C31 -56.4(12) . . . 2_565 ?
C30 N2 C34 C35 -169.4(9) . . . . ?
C31 N2 C34 C35 64.3(13) . . . . ?
N2 C34 C35 C39 40.9(16) . . . . ?
N2 C34 C35 C42 -141.9(9) . . . . ?
C42 C36 C37 C38 -4(2) . . . . ?
C41 C36 C37 C38 -179.4(15) . . . . ?
C36 C37 C38 C39 2(3) . . . . ?
C36 C37 C38 C81 -177.1(18) . . . . ?
C42 C35 C39 C38 -1(3) . . . . ?
C34 C35 C39 C38 176.3(17) . . . . ?
C37 C38 C39 C35 0(3) . . . . ?
C81 C38 C39 C35 179.6(16) . . . . ?
Cu3 O14 C41 O13 -0.7(14) 2 . . . ?
Cu3 O14 C41 C36 -179.2(6) 2 . . . ?
Cu3 O13 C41 O14 0.1(15) . . . . ?
Cu3 O13 C41 C36 178.6(6) . . . . ?
C37 C36 C41 O14 -10.1(15) . . . . ?
C42 C36 C41 O14 174.1(9) . . . . ?
C37 C36 C41 O13 171.4(11) . . . . ?
C42 C36 C41 O13 -4.5(14) . . . . ?
C37 C36 C42 C35 2.5(16) . . . . ?
C41 C36 C42 C35 178.1(8) . . . . ?
C39 C35 C42 C36 -0.1(15) . . . . ?
C34 C35 C42 C36 -177.6(9) . . . . ?
C39 C38 C81 O16 3(3) . . . . ?
C37 C38 C81 O16 -178(2) . . . . ?
C39 C38 C81 O15 178(2) . . . . ?
C37 C38 C81 O15 -3(3) . . . . ?
